data_4129199
loop_
_publ_author_name
'Yang, Qi-Liang'
'Xing, Yi-Kang'
'Wang, Xiang-Yang'
'Ma, Hong-Xing'
'Weng, Xin-Jun'
'Yang, Xiang'
'Guo, Hai-Ming'
'Mei, Tian-Sheng'

_publ_section_title
;
 Electrochemistry-Enabled Ir-Catalyzed Vinylic C-H Functionalization.
;
_journal_name_full 'Journal of the American Chemical Society'
_journal_paper_doi 10.1021/jacs.9b11915
_journal_year 2019
_chemical_formula_sum 'C33 H31 Ir O2'
_chemical_formula_weight 651.78
_space_group_crystal_system monoclinic
_space_group_IT_number 14
_space_group_name_Hall '-P 2yn'
_space_group_name_H-M_alt 'P 1 21/n 1'
_atom_sites_solution_hydrogens mixed
_audit_creation_method SHELXL-2013
_cell_angle_alpha 90
_cell_angle_beta 104.1030(10)
_cell_angle_gamma 90
_cell_formula_units_Z 4
_cell_length_a 14.9152(4)
_cell_length_b 11.8603(3)
_cell_length_c 15.7184(4)
_cell_measurement_reflns_used 9940
_cell_measurement_temperature 296(2)
_cell_measurement_theta_max 54.974
_cell_measurement_theta_min 4.351
_cell_volume 2696.76(12)
_computing_cell_refinement 'Bruker SAINT'
_computing_data_collection 'Bruker APEX2'
_computing_data_reduction 'Bruker SAINT'
_computing_molecular_graphics 'Bruker SHELXTL'
_computing_publication_material 'Bruker SHELXTL'
_computing_structure_refinement 'SHELXL-2013 (Sheldrick, 2013)'
_computing_structure_solution 'SHELXS-97 (Sheldrick 2008)'
_diffrn_ambient_temperature 296(2)
_diffrn_measured_fraction_theta_full 0.995
_diffrn_measured_fraction_theta_max 0.996
_diffrn_measurement_device_type 'Bruker APEX-II CCD'
_diffrn_measurement_method '\f and \w scans'
_diffrn_radiation_type MoK\a
_diffrn_radiation_wavelength 0.71073
_diffrn_reflns_av_R_equivalents 0.0522
_diffrn_reflns_av_unetI/netI 0.0291
_diffrn_reflns_Laue_measured_fraction_full 0.995
_diffrn_reflns_Laue_measured_fraction_max 0.996
_diffrn_reflns_limit_h_max 18
_diffrn_reflns_limit_h_min -18
_diffrn_reflns_limit_k_max 14
_diffrn_reflns_limit_k_min -14
_diffrn_reflns_limit_l_max 19
_diffrn_reflns_limit_l_min -19
_diffrn_reflns_number 39340
_diffrn_reflns_point_group_measured_fraction_full 0.995
_diffrn_reflns_point_group_measured_fraction_max 0.996
_diffrn_reflns_theta_full 25.242
_diffrn_reflns_theta_max 25.998
_diffrn_reflns_theta_min 3.200
_exptl_absorpt_coefficient_mu 4.978
_exptl_absorpt_correction_T_max 0.7456
_exptl_absorpt_correction_T_min 0.1980
_exptl_absorpt_correction_type multi-scan
_exptl_absorpt_process_details sadabs
_exptl_crystal_colour colorless
_exptl_crystal_density_diffrn 1.605
_exptl_crystal_description prismatic
_exptl_crystal_F_000 1288
_exptl_crystal_size_max 0.180
_exptl_crystal_size_mid 0.160
_exptl_crystal_size_min 0.120
_refine_diff_density_max 0.786
_refine_diff_density_min -0.698
_refine_diff_density_rms 0.070
_refine_ls_extinction_coef 0.00424(18)
_refine_ls_extinction_expression Fc^*^=kFc[1+0.001xFc^2^\l^3^/sin(2\q)]^-1/4^
_refine_ls_extinction_method SHELXL
_refine_ls_goodness_of_fit_ref 1.040
_refine_ls_hydrogen_treatment mixed
_refine_ls_matrix_type full
_refine_ls_number_parameters 430
_refine_ls_number_reflns 5289
_refine_ls_number_restraints 120
_refine_ls_restrained_S_all 1.107
_refine_ls_R_factor_all 0.0289
_refine_ls_R_factor_gt 0.0214
_refine_ls_shift/su_max 0.001
_refine_ls_shift/su_mean 0.000
_refine_ls_structure_factor_coef Fsqd
_refine_ls_weighting_details 'w=1/[\s^2^(Fo^2^)+(0.0148P)^2^+2.4957P] where P=(Fo^2^+2Fc^2^)/3'
_refine_ls_weighting_scheme calc
_refine_ls_wR_factor_gt 0.0507
_refine_ls_wR_factor_ref 0.0557
_reflns_Friedel_coverage 0.000
_reflns_number_gt 4265
_reflns_number_total 5289
_reflns_threshold_expression 'I > 2\s(I)'
_cod_data_source_file ja9b11915_si_008.cif
_cod_data_source_block mo_d8v18937_0m
_cod_original_sg_symbol_H-M 'P 21/n'
_cod_database_code 4129199
_shelx_space_group_comment
; 
The symmetry employed for this shelxl refinement is uniquely defined 
by the following loop, which should always be used as a source of 
symmetry information in preference to the above space-group names. 
They are only intended as comments. 
;
_shelx_estimated_absorpt_t_min 0.468
_shelx_estimated_absorpt_t_max 0.586
_shelxl_version_number 2013-4

loop_
_space_group_symop_operation_xyz
'x, y, z'
'-x+1/2, y+1/2, -z+1/2'
'-x, -y, -z'
'x-1/2, -y-1/2, z-1/2'

loop_
_atom_site_label
_atom_site_type_symbol
_atom_site_fract_x
_atom_site_fract_y
_atom_site_fract_z
_atom_site_U_iso_or_equiv
_atom_site_adp_type
_atom_site_occupancy
_atom_site_site_symmetry_order
_atom_site_calc_flag
_atom_site_refinement_flags_posn
_atom_site_refinement_flags_adp
_atom_site_refinement_flags_occupancy
_atom_site_disorder_assembly
_atom_site_disorder_group
Ir1 Ir 0.82685(2) 0.24750(2) 0.42421(2) 0.03213(7) Uani 1 1 d . . . . .
O1 O 0.85254(17) 0.54941(18) 0.29888(17) 0.0558(6) Uani 1 1 d . . . . .
O2 O 0.78902(15) 0.49586(17) 0.40484(15) 0.0432(5) Uani 1 1 d . . . . .
C1 C 0.8244(2) 0.4729(2) 0.3358(2) 0.0405(7) Uani 1 1 d . . . . .
C2 C 0.8179(2) 0.3513(2) 0.30962(19) 0.0343(6) Uani 1 1 d . . . . .
C3 C 0.7289(2) 0.3006(2) 0.3092(2) 0.0349(7) Uani 1 1 d . . . . .
C4 C 0.6928(2) 0.3266(2) 0.38251(19) 0.0356(6) Uani 1 1 d . . . . .
C5 C 0.7587(2) 0.3968(2) 0.4447(2) 0.0381(7) Uani 1 1 d . . . . .
C6 C 0.7513(2) 0.4261(3) 0.5340(2) 0.0432(8) Uani 1 1 d . . . . .
C7 C 0.7034(3) 0.3582(3) 0.5803(2) 0.0558(9) Uani 1 1 d . . . . .
H7 H 0.6715 0.2952 0.5533 0.067 Uiso 1 1 calc R U . . .
C8 C 0.7028(3) 0.3838(4) 0.6664(2) 0.0709(12) Uani 1 1 d . . . . .
H8 H 0.6707 0.3376 0.6966 0.085 Uiso 1 1 calc R U . . .
C9 C 0.7487(3) 0.4757(4) 0.7072(3) 0.0801(14) Uani 1 1 d . . . . .
H9 H 0.7490 0.4914 0.7652 0.096 Uiso 1 1 calc R U . . .
C10 C 0.7945(3) 0.5446(4) 0.6622(3) 0.0770(13) Uani 1 1 d . . . . .
H10 H 0.8253 0.6078 0.6899 0.092 Uiso 1 1 calc R U . . .
C11 C 0.7956(2) 0.5217(3) 0.5759(3) 0.0600(10) Uani 1 1 d . . . . .
H11 H 0.8260 0.5704 0.5459 0.072 Uiso 1 1 calc R U . . .
C12 C 0.5981(2) 0.2929(3) 0.3851(2) 0.0407(7) Uani 1 1 d . . . . .
C13 C 0.5659(3) 0.1838(3) 0.3681(2) 0.0553(9) Uani 1 1 d . . . . .
H13 H 0.6058 0.1271 0.3594 0.066 Uiso 1 1 calc R U . . .
C14 C 0.4742(3) 0.1594(4) 0.3641(3) 0.0735(12) Uani 1 1 d . . . . .
H14 H 0.4528 0.0860 0.3521 0.088 Uiso 1 1 calc R U . . .
C15 C 0.4148(3) 0.2412(4) 0.3774(3) 0.0723(13) Uani 1 1 d . . . . .
H15 H 0.3534 0.2234 0.3745 0.087 Uiso 1 1 calc R U . . .
C16 C 0.4452(3) 0.3489(4) 0.3949(3) 0.0643(11) Uani 1 1 d . . . . .
H16 H 0.4048 0.4046 0.4043 0.077 Uiso 1 1 calc R U . . .
C17 C 0.5362(2) 0.3749(3) 0.3988(2) 0.0522(9) Uani 1 1 d . . . . .
H17 H 0.5566 0.4487 0.4107 0.063 Uiso 1 1 calc R U . . .
C18 C 0.8674(2) 0.3175(2) 0.24137(19) 0.0365(7) Uani 1 1 d . . . . .
C19 C 0.9515(2) 0.3666(3) 0.2384(2) 0.0482(8) Uani 1 1 d . . . . .
H19 H 0.9773 0.4215 0.2793 0.058 Uiso 1 1 calc R U . . .
C20 C 0.9969(3) 0.3351(3) 0.1756(3) 0.0592(10) Uani 1 1 d . . . . .
H20 H 1.0528 0.3693 0.1747 0.071 Uiso 1 1 calc R U . . .
C21 C 0.9613(3) 0.2543(3) 0.1145(3) 0.0640(11) Uani 1 1 d . . . . .
H21 H 0.9925 0.2337 0.0724 0.077 Uiso 1 1 calc R U . . .
C22 C 0.8783(3) 0.2041(3) 0.1163(3) 0.0599(10) Uani 1 1 d . . . . .
H22 H 0.8531 0.1494 0.0749 0.072 Uiso 1 1 calc R U . . .
C23 C 0.8323(3) 0.2348(3) 0.1794(3) 0.0481(9) Uani 1 1 d . . . . .
H23 H 0.7770 0.1994 0.1804 0.058 Uiso 1 1 calc R U . . .
C24 C 0.9698(5) 0.1978(8) 0.4807(8) 0.0417(14) Uani 0.5 1 d . U P A 1
C25 C 0.9284(8) 0.1117(8) 0.4175(5) 0.0423(14) Uani 0.5 1 d . U P A 1
C26 C 0.8533(7) 0.0637(8) 0.4461(8) 0.0436(16) Uani 0.5 1 d . U P A 1
C27 C 0.8475(6) 0.1169(10) 0.5263(7) 0.0425(14) Uani 0.5 1 d . U P A 1
C28 C 0.9223(8) 0.1989(8) 0.5487(6) 0.0407(14) Uani 0.5 1 d . U P A 1
C29 C 1.0543(6) 0.2670(7) 0.4809(7) 0.068(2) Uani 0.5 1 d . U P A 1
H29A H 1.0572 0.3300 0.5198 0.102 Uiso 0.5 1 calc R U P A 1
H29B H 1.0512 0.2939 0.4226 0.102 Uiso 0.5 1 calc R U P A 1
H29C H 1.1085 0.2213 0.5003 0.102 Uiso 0.5 1 calc R U P A 1
C30 C 0.9642(6) 0.0768(7) 0.3413(5) 0.065(2) Uani 0.5 1 d . U P A 1
H30A H 1.0105 0.0196 0.3593 0.097 Uiso 0.5 1 calc R U P A 1
H30B H 0.9909 0.1408 0.3193 0.097 Uiso 0.5 1 calc R U P A 1
H30C H 0.9144 0.0475 0.2961 0.097 Uiso 0.5 1 calc R U P A 1
C31 C 0.7932(6) -0.0320(6) 0.4027(6) 0.073(2) Uani 0.5 1 d . U P A 1
H31A H 0.7692 -0.0152 0.3416 0.109 Uiso 0.5 1 calc R U P A 1
H31B H 0.7429 -0.0419 0.4302 0.109 Uiso 0.5 1 calc R U P A 1
H31C H 0.8291 -0.1000 0.4086 0.109 Uiso 0.5 1 calc R U P A 1
C32 C 0.7862(6) 0.0830(7) 0.5829(6) 0.070(2) Uani 0.5 1 d . U P A 1
H32A H 0.7233 0.0817 0.5489 0.104 Uiso 0.5 1 calc R U P A 1
H32B H 0.7921 0.1361 0.6301 0.104 Uiso 0.5 1 calc R U P A 1
H32C H 0.8035 0.0093 0.6065 0.104 Uiso 0.5 1 calc R U P A 1
C33 C 0.9442(7) 0.2655(7) 0.6314(5) 0.066(2) Uani 0.5 1 d . U P A 1
H33A H 0.9811 0.2208 0.6779 0.099 Uiso 0.5 1 calc R U P A 1
H33B H 0.8878 0.2867 0.6464 0.099 Uiso 0.5 1 calc R U P A 1
H33C H 0.9778 0.3322 0.6235 0.099 Uiso 0.5 1 calc R U P A 1
C24' C 0.9553(8) 0.2043(8) 0.5198(9) 0.0558(17) Uani 0.5 1 d . U P A 2
C25' C 0.9557(7) 0.1485(11) 0.4424(8) 0.0549(16) Uani 0.5 1 d . U P A 2
C26' C 0.8818(10) 0.0690(10) 0.4246(7) 0.0526(17) Uani 0.5 1 d . U P A 2
C27' C 0.8378(6) 0.0768(9) 0.4926(10) 0.0540(16) Uani 0.5 1 d . U P A 2
C28' C 0.8818(10) 0.1610(11) 0.5525(6) 0.0537(15) Uani 0.5 1 d . U P A 2
C29' C 1.0254(8) 0.2886(9) 0.5666(8) 0.102(3) Uani 0.5 1 d . U P A 2
H29D H 1.0842 0.2523 0.5867 0.153 Uiso 0.5 1 calc R U P A 2
H29E H 1.0060 0.3189 0.6158 0.153 Uiso 0.5 1 calc R U P A 2
H29F H 1.0306 0.3485 0.5270 0.153 Uiso 0.5 1 calc R U P A 2
C30' C 1.0260(6) 0.1609(10) 0.3884(7) 0.091(3) Uani 0.5 1 d . U P A 2
H30D H 1.0487 0.2370 0.3928 0.137 Uiso 0.5 1 calc R U P A 2
H30E H 0.9976 0.1438 0.3282 0.137 Uiso 0.5 1 calc R U P A 2
H30F H 1.0764 0.1100 0.4099 0.137 Uiso 0.5 1 calc R U P A 2
C31' C 0.8603(7) -0.0152(7) 0.3531(6) 0.085(3) Uani 0.5 1 d . U P A 2
H31D H 0.8946 -0.0830 0.3717 0.127 Uiso 0.5 1 calc R U P A 2
H31E H 0.8769 0.0145 0.3023 0.127 Uiso 0.5 1 calc R U P A 2
H31F H 0.7953 -0.0317 0.3390 0.127 Uiso 0.5 1 calc R U P A 2
C32' C 0.7573(7) 0.0048(8) 0.5048(8) 0.093(3) Uani 0.5 1 d . U P A 2
H32D H 0.7202 -0.0176 0.4484 0.140 Uiso 0.5 1 calc R U P A 2
H32E H 0.7202 0.0477 0.5352 0.140 Uiso 0.5 1 calc R U P A 2
H32F H 0.7807 -0.0611 0.5384 0.140 Uiso 0.5 1 calc R U P A 2
C33' C 0.8669(8) 0.1866(9) 0.6426(6) 0.091(3) Uani 0.5 1 d . U P A 2
H33D H 0.8065 0.1616 0.6454 0.137 Uiso 0.5 1 calc R U P A 2
H33E H 0.8720 0.2664 0.6530 0.137 Uiso 0.5 1 calc R U P A 2
H33F H 0.9128 0.1481 0.6864 0.137 Uiso 0.5 1 calc R U P A 2
H3 H 0.700(2) 0.253(2) 0.272(2) 0.035(9) Uiso 1 1 d . . . . .

loop_
_atom_site_aniso_label
_atom_site_aniso_U_11
_atom_site_aniso_U_22
_atom_site_aniso_U_33
_atom_site_aniso_U_23
_atom_site_aniso_U_13
_atom_site_aniso_U_12
Ir1 0.03250(9) 0.03136(9) 0.02903(9) 0.00053(4) 0.00075(5) 0.00134(5)
O1 0.0643(16) 0.0349(12) 0.0727(17) 0.0061(11) 0.0251(14) -0.0032(11)
O2 0.0477(13) 0.0310(10) 0.0503(13) -0.0022(10) 0.0106(11) 0.0004(10)
C1 0.0391(17) 0.0329(15) 0.0464(19) 0.0011(14) 0.0040(15) 0.0038(13)
C2 0.0358(16) 0.0308(14) 0.0346(16) 0.0051(12) 0.0053(13) 0.0030(12)
C3 0.0344(16) 0.0317(15) 0.0336(16) 0.0024(13) -0.0014(13) 0.0030(13)
C4 0.0332(16) 0.0358(15) 0.0344(16) 0.0002(12) 0.0017(13) 0.0050(13)
C5 0.0384(17) 0.0359(15) 0.0387(17) -0.0010(13) 0.0069(14) 0.0006(13)
C6 0.0354(17) 0.0516(18) 0.0390(18) -0.0095(15) 0.0019(14) 0.0067(14)
C7 0.061(2) 0.065(2) 0.0379(19) -0.0031(17) 0.0057(16) 0.0029(19)
C8 0.078(3) 0.094(3) 0.042(2) 0.001(2) 0.016(2) 0.011(2)
C9 0.074(3) 0.117(4) 0.045(2) -0.024(3) 0.006(2) 0.021(3)
C10 0.059(3) 0.097(3) 0.065(3) -0.042(3) -0.005(2) 0.002(2)
C11 0.045(2) 0.070(2) 0.062(2) -0.028(2) 0.0084(18) -0.0055(18)
C12 0.0404(18) 0.0483(17) 0.0312(16) 0.0021(14) 0.0045(14) 0.0000(15)
C13 0.053(2) 0.052(2) 0.063(2) -0.0101(18) 0.0194(18) -0.0054(17)
C14 0.059(3) 0.075(3) 0.087(3) -0.020(2) 0.019(2) -0.025(2)
C15 0.041(2) 0.105(4) 0.074(3) -0.011(2) 0.020(2) -0.013(2)
C16 0.043(2) 0.086(3) 0.064(3) 0.003(2) 0.0143(19) 0.011(2)
C17 0.045(2) 0.054(2) 0.057(2) 0.0001(17) 0.0097(17) 0.0076(16)
C18 0.0377(17) 0.0342(15) 0.0360(16) 0.0040(13) 0.0059(13) 0.0033(13)
C19 0.0428(19) 0.054(2) 0.0453(19) -0.0024(16) 0.0069(15) -0.0038(15)
C20 0.045(2) 0.074(3) 0.062(2) -0.001(2) 0.0199(18) -0.0053(19)
C21 0.059(3) 0.083(3) 0.056(3) -0.012(2) 0.026(2) 0.000(2)
C22 0.063(3) 0.060(2) 0.060(2) -0.018(2) 0.021(2) -0.003(2)
C23 0.047(2) 0.0461(18) 0.054(2) -0.0043(15) 0.0171(18) -0.0030(15)
C24 0.038(3) 0.042(3) 0.041(3) 0.008(3) 0.001(2) 0.006(2)
C25 0.049(3) 0.038(3) 0.037(3) 0.007(2) 0.005(2) 0.012(2)
C26 0.053(3) 0.033(2) 0.037(3) 0.007(3) -0.004(3) 0.003(3)
C27 0.048(3) 0.044(3) 0.033(3) 0.012(2) 0.004(2) 0.004(3)
C28 0.043(3) 0.042(3) 0.029(3) 0.005(2) -0.007(2) 0.007(3)
C29 0.040(4) 0.069(4) 0.085(5) 0.024(4) -0.002(4) 0.001(3)
C30 0.082(5) 0.064(4) 0.051(4) 0.014(3) 0.019(4) 0.043(4)
C31 0.079(5) 0.039(4) 0.081(5) 0.006(4) -0.019(4) -0.005(4)
C32 0.072(5) 0.073(4) 0.068(5) 0.032(4) 0.025(4) 0.015(4)
C33 0.072(5) 0.073(4) 0.038(4) -0.008(3) -0.019(4) 0.018(4)
C24' 0.057(3) 0.050(3) 0.050(3) 0.006(3) -0.007(3) 0.011(3)
C25' 0.053(3) 0.053(3) 0.053(3) 0.011(3) 0.003(3) 0.018(3)
C26' 0.059(3) 0.041(3) 0.051(3) 0.004(3) -0.001(3) 0.020(3)
C27' 0.060(3) 0.042(3) 0.056(3) 0.015(3) 0.008(3) 0.013(3)
C28' 0.063(3) 0.050(3) 0.044(3) 0.011(3) 0.007(3) 0.020(3)
C29' 0.085(6) 0.078(5) 0.106(6) 0.001(5) -0.046(5) -0.002(5)
C30' 0.071(5) 0.107(6) 0.094(6) 0.038(5) 0.019(4) 0.037(5)
C31' 0.105(6) 0.059(4) 0.067(5) -0.017(4) -0.025(5) 0.034(4)
C32' 0.082(5) 0.074(5) 0.117(6) 0.038(5) 0.011(5) -0.002(4)
C33' 0.120(6) 0.099(6) 0.053(4) 0.013(4) 0.016(4) 0.050(5)

loop_
_atom_type_symbol
_atom_type_description
_atom_type_scat_dispersion_real
_atom_type_scat_dispersion_imag
_atom_type_scat_source
C C 0.0033 0.0016 'International Tables Vol C Tables 4.2.6.8 and 6.1.1.4'
H H 0.0000 0.0000 'International Tables Vol C Tables 4.2.6.8 and 6.1.1.4'
O O 0.0106 0.0060 'International Tables Vol C Tables 4.2.6.8 and 6.1.1.4'
Ir Ir -1.4442 7.9887 'International Tables Vol C Tables 4.2.6.8 and 6.1.1.4'

loop_
_geom_angle_atom_site_label_1
_geom_angle_atom_site_label_2
_geom_angle_atom_site_label_3
_geom_angle
C5 Ir1 C3 67.86(12)
C5 Ir1 C2 73.36(11)
C3 Ir1 C2 39.75(11)
C5 Ir1 C4 40.15(11)
C3 Ir1 C4 38.68(11)
C2 Ir1 C4 68.58(11)
C5 Ir1 C24 128.7(3)
C3 Ir1 C24 145.9(3)
C2 Ir1 C24 110.4(3)
C4 Ir1 C24 168.8(3)
C5 Ir1 C24' 117.8(3)
C3 Ir1 C24' 163.6(5)
C2 Ir1 C24' 124.9(4)
C4 Ir1 C24' 154.2(4)
C5 Ir1 C27 117.9(3)
C3 Ir1 C27 140.9(3)
C2 Ir1 C27 168.7(3)
C4 Ir1 C27 118.9(2)
C24 Ir1 C27 64.1(3)
C5 Ir1 C28 108.5(2)
C3 Ir1 C28 175.9(3)
C2 Ir1 C28 141.9(4)
C4 Ir1 C28 137.3(3)
C24 Ir1 C28 37.8(3)
C27 Ir1 C28 38.7(3)
C5 Ir1 C25' 149.8(4)
C3 Ir1 C25' 131.6(3)
C2 Ir1 C25' 106.6(3)
C4 Ir1 C25' 168.8(4)
C24' Ir1 C25' 36.8(4)
C5 Ir1 C26 150.9(4)
C3 Ir1 C26 118.7(3)
C2 Ir1 C26 131.3(4)
C4 Ir1 C26 126.0(3)
C24 Ir1 C26 63.5(3)
C27 Ir1 C26 37.7(3)
C28 Ir1 C26 63.5(3)
C5 Ir1 C25 166.7(4)
C3 Ir1 C25 120.5(2)
C2 Ir1 C25 106.1(2)
C4 Ir1 C25 152.6(3)
C24 Ir1 C25 38.5(3)
C27 Ir1 C25 63.2(3)
C28 Ir1 C25 63.4(3)
C26 Ir1 C25 37.2(3)
C5 Ir1 C28' 109.4(3)
C3 Ir1 C28' 158.4(4)
C2 Ir1 C28' 161.8(5)
C4 Ir1 C28' 125.6(3)
C24' Ir1 C28' 37.3(4)
C25' Ir1 C28' 61.5(3)
C1 O2 C5 114.1(2)
O1 C1 O2 119.1(3)
O1 C1 C2 126.9(3)
O2 C1 C2 113.9(3)
C3 C2 C1 113.4(3)
C3 C2 C18 119.6(3)
C1 C2 C18 116.4(3)
C3 C2 Ir1 68.84(16)
C1 C2 Ir1 109.5(2)
C18 C2 Ir1 120.26(19)
C4 C3 C2 115.6(3)
C4 C3 Ir1 72.04(17)
C2 C3 Ir1 71.42(16)
C4 C3 H3 118(2)
C2 C3 H3 126(2)
Ir1 C3 H3 121(2)
C3 C4 C5 109.8(3)
C3 C4 C12 121.2(3)
C5 C4 C12 128.7(3)
C3 C4 Ir1 69.28(16)
C5 C4 Ir1 67.88(16)
C12 C4 Ir1 134.0(2)
O2 C5 C4 113.6(2)
O2 C5 C6 108.8(2)
C4 C5 C6 125.1(3)
O2 C5 Ir1 113.70(19)
C4 C5 Ir1 71.97(16)
C6 C5 Ir1 119.6(2)
C7 C6 C11 117.8(3)
C7 C6 C5 121.8(3)
C11 C6 C5 120.3(3)
C8 C7 C6 120.5(4)
C8 C7 H7 119.7
C6 C7 H7 119.7
C9 C8 C7 120.8(4)
C9 C8 H8 119.6
C7 C8 H8 119.6
C8 C9 C10 119.5(4)
C8 C9 H9 120.2
C10 C9 H9 120.2
C9 C10 C11 121.0(4)
C9 C10 H10 119.5
C11 C10 H10 119.5
C10 C11 C6 120.3(4)
C10 C11 H11 119.8
C6 C11 H11 119.8
C13 C12 C17 118.1(3)
C13 C12 C4 122.5(3)
C17 C12 C4 119.3(3)
C12 C13 C14 119.8(4)
C12 C13 H13 120.1
C14 C13 H13 120.1
C15 C14 C13 121.0(4)
C15 C14 H14 119.5
C13 C14 H14 119.5
C16 C15 C14 120.1(4)
C16 C15 H15 119.9
C14 C15 H15 119.9
C15 C16 C17 119.7(4)
C15 C16 H16 120.1
C17 C16 H16 120.1
C16 C17 C12 121.3(4)
C16 C17 H17 119.4
C12 C17 H17 119.4
C23 C18 C19 117.3(3)
C23 C18 C2 121.5(3)
C19 C18 C2 121.1(3)
C20 C19 C18 120.9(3)
C20 C19 H19 119.5
C18 C19 H19 119.5
C21 C20 C19 121.2(4)
C21 C20 H20 119.4
C19 C20 H20 119.4
C20 C21 C22 119.0(4)
C20 C21 H21 120.5
C22 C21 H21 120.5
C21 C22 C23 120.2(4)
C21 C22 H22 119.9
C23 C22 H22 119.9
C22 C23 C18 121.3(3)
C22 C23 H23 119.4
C18 C23 H23 119.4
C28 C24 C25 108.3(8)
C28 C24 C29 124.5(12)
C25 C24 C29 127.0(12)
C28 C24 Ir1 71.7(4)
C25 C24 Ir1 72.6(4)
C29 C24 Ir1 126.1(5)
C26 C25 C24 107.5(8)
C26 C25 C30 127.6(13)
C24 C25 C30 124.8(12)
C26 C25 Ir1 71.2(5)
C24 C25 Ir1 68.9(4)
C30 C25 Ir1 128.4(5)
C25 C26 C27 108.9(8)
C25 C26 C31 125.9(13)
C27 C26 C31 125.1(12)
C25 C26 Ir1 71.6(4)
C27 C26 Ir1 70.0(5)
C31 C26 Ir1 127.2(6)
C26 C27 C28 107.5(7)
C26 C27 C32 126.1(12)
C28 C27 C32 125.8(12)
C26 C27 Ir1 72.3(4)
C28 C27 Ir1 70.7(4)
C32 C27 Ir1 129.3(5)
C24 C28 C27 107.8(7)
C24 C28 C33 128.2(13)
C27 C28 C33 123.9(13)
C24 C28 Ir1 70.5(4)
C27 C28 Ir1 70.6(4)
C33 C28 Ir1 126.5(5)
C24 C29 H29A 109.5
C24 C29 H29B 109.5
H29A C29 H29B 109.5
C24 C29 H29C 109.5
H29A C29 H29C 109.5
H29B C29 H29C 109.5
C25 C30 H30A 109.5
C25 C30 H30B 109.5
H30A C30 H30B 109.5
C25 C30 H30C 109.5
H30A C30 H30C 109.5
H30B C30 H30C 109.5
C26 C31 H31A 109.5
C26 C31 H31B 109.5
H31A C31 H31B 109.5
C26 C31 H31C 109.5
H31A C31 H31C 109.5
H31B C31 H31C 109.5
C27 C32 H32A 109.5
C27 C32 H32B 109.5
H32A C32 H32B 109.5
C27 C32 H32C 109.5
H32A C32 H32C 109.5
H32B C32 H32C 109.5
C28 C33 H33A 109.5
C28 C33 H33B 109.5
H33A C33 H33B 109.5
C28 C33 H33C 109.5
H33A C33 H33C 109.5
H33B C33 H33C 109.5
C25' C24' C28' 108.4(9)
C25' C24' C29' 126.6(16)
C28' C24' C29' 124.8(16)
C25' C24' Ir1 72.5(5)
C28' C24' Ir1 73.0(5)
C29' C24' Ir1 124.6(7)
C24' C25' C26' 108.6(9)
C24' C25' C30' 126.8(15)
C26' C25' C30' 124.4(15)
C24' C25' Ir1 70.8(5)
C26' C25' Ir1 73.7(5)
C30' C25' Ir1 125.3(6)
C27' C26' C25' 107.1(9)
C27' C26' C31' 125.1(16)
C25' C26' C31' 127.6(15)
C27' C26' Ir1 72.6(5)
C25' C26' Ir1 69.2(5)
C31' C26' Ir1 128.0(6)
C26' C27' C28' 109.2(10)
C26' C27' C32' 126.5(15)
C28' C27' C32' 124.2(15)
C26' C27' Ir1 71.9(5)
C28' C27' Ir1 69.9(5)
C32' C27' Ir1 126.1(6)
C24' C28' C27' 106.7(9)
C24' C28' C33' 124.7(16)
C27' C28' C33' 127.7(15)
C24' C28' Ir1 69.6(5)
C27' C28' Ir1 73.5(5)
C33' C28' Ir1 130.3(6)
C24' C29' H29D 109.5
C24' C29' H29E 109.5
H29D C29' H29E 109.5
C24' C29' H29F 109.5
H29D C29' H29F 109.5
H29E C29' H29F 109.5
C25' C30' H30D 109.5
C25' C30' H30E 109.5
H30D C30' H30E 109.5
C25' C30' H30F 109.5
H30D C30' H30F 109.5
H30E C30' H30F 109.5
C26' C31' H31D 109.5
C26' C31' H31E 109.5
H31D C31' H31E 109.5
C26' C31' H31F 109.5
H31D C31' H31F 109.5
H31E C31' H31F 109.5
C27' C32' H32D 109.5
C27' C32' H32E 109.5
H32D C32' H32E 109.5
C27' C32' H32F 109.5
H32D C32' H32F 109.5
H32E C32' H32F 109.5
C28' C33' H33D 109.5
C28' C33' H33E 109.5
H33D C33' H33E 109.5
C28' C33' H33F 109.5
H33D C33' H33F 109.5
H33E C33' H33F 109.5

loop_
_geom_bond_atom_site_label_1
_geom_bond_atom_site_label_2
_geom_bond_distance
Ir1 C5 2.105(3)
Ir1 C3 2.124(3)
Ir1 C2 2.159(3)
Ir1 C4 2.160(3)
Ir1 C24 2.181(7)
Ir1 C24' 2.189(9)
Ir1 C27 2.197(7)
Ir1 C28 2.197(7)
Ir1 C25' 2.210(9)
Ir1 C26 2.227(9)
Ir1 C25 2.231(7)
Ir1 C28' 2.233(8)
O1 C1 1.206(4)
O2 C1 1.346(4)
O2 C5 1.454(3)
C1 C2 1.496(4)
C2 C3 1.456(4)
C2 C18 1.498(4)
C3 C4 1.419(4)
C3 H3 0.85(3)
C4 C5 1.465(4)
C4 C12 1.478(4)
C5 C6 1.476(4)
C6 C7 1.394(5)
C6 C11 1.395(5)
C7 C8 1.390(5)
C7 H7 0.9300
C8 C9 1.361(6)
C8 H8 0.9300
C9 C10 1.367(6)
C9 H9 0.9300
C10 C11 1.387(5)
C10 H10 0.9300
C11 H11 0.9300
C12 C13 1.383(5)
C12 C17 1.394(5)
C13 C14 1.384(5)
C13 H13 0.9300
C14 C15 1.365(6)
C14 H14 0.9300
C15 C16 1.360(5)
C15 H15 0.9300
C16 C17 1.379(5)
C16 H16 0.9300
C17 H17 0.9300
C18 C23 1.392(4)
C18 C19 1.394(4)
C19 C20 1.378(5)
C19 H19 0.9300
C20 C21 1.368(5)
C20 H20 0.9300
C21 C22 1.381(6)
C21 H21 0.9300
C22 C23 1.385(5)
C22 H22 0.9300
C23 H23 0.9300
C24 C28 1.419(12)
C24 C25 1.454(11)
C24 C29 1.503(12)
C25 C26 1.422(12)
C25 C30 1.484(10)
C26 C27 1.431(12)
C26 C31 1.503(12)
C27 C28 1.456(12)
C27 C32 1.478(11)
C28 C33 1.489(11)
C29 H29A 0.9600
C29 H29B 0.9600
C29 H29C 0.9600
C30 H30A 0.9600
C30 H30B 0.9600
C30 H30C 0.9600
C31 H31A 0.9600
C31 H31B 0.9600
C31 H31C 0.9600
C32 H32A 0.9600
C32 H32B 0.9600
C32 H32C 0.9600
C33 H33A 0.9600
C33 H33B 0.9600
C33 H33C 0.9600
C24' C25' 1.387(14)
C24' C28' 1.415(14)
C24' C29' 1.503(14)
C25' C26' 1.426(14)
C25' C30' 1.508(13)
C26' C27' 1.386(13)
C26' C31' 1.479(13)
C27' C28' 1.420(13)
C27' C32' 1.523(12)
C28' C33' 1.516(12)
C29' H29D 0.9600
C29' H29E 0.9600
C29' H29F 0.9600
C30' H30D 0.9600
C30' H30E 0.9600
C30' H30F 0.9600
C31' H31D 0.9600
C31' H31E 0.9600
C31' H31F 0.9600
C32' H32D 0.9600
C32' H32E 0.9600
C32' H32F 0.9600
C33' H33D 0.9600
C33' H33E 0.9600
C33' H33F 0.9600

loop_
_geom_torsion_atom_site_label_1
_geom_torsion_atom_site_label_2
_geom_torsion_atom_site_label_3
_geom_torsion_atom_site_label_4
_geom_torsion
C5 O2 C1 O1 -179.1(3)
C5 O2 C1 C2 4.9(4)
O1 C1 C2 C3 -132.3(3)
O2 C1 C2 C3 43.3(4)
O1 C1 C2 C18 12.4(5)
O2 C1 C2 C18 -171.9(2)
O1 C1 C2 Ir1 153.0(3)
O2 C1 C2 Ir1 -31.3(3)
C1 C2 C3 C4 -44.3(4)
C18 C2 C3 C4 172.2(2)
Ir1 C2 C3 C4 58.6(2)
C1 C2 C3 Ir1 -102.8(2)
C18 C2 C3 Ir1 113.7(2)
C2 C3 C4 C5 -2.6(4)
Ir1 C3 C4 C5 55.6(2)
C2 C3 C4 C12 172.1(3)
Ir1 C3 C4 C12 -129.7(3)
C2 C3 C4 Ir1 -58.2(2)
C1 O2 C5 C4 -54.6(3)
C1 O2 C5 C6 161.2(3)
C1 O2 C5 Ir1 25.2(3)
C3 C4 C5 O2 52.2(3)
C12 C4 C5 O2 -122.0(3)
Ir1 C4 C5 O2 108.6(2)
C3 C4 C5 C6 -170.4(3)
C12 C4 C5 C6 15.4(5)
Ir1 C4 C5 C6 -114.0(3)
C3 C4 C5 Ir1 -56.4(2)
C12 C4 C5 Ir1 129.4(3)
O2 C5 C6 C7 164.3(3)
C4 C5 C6 C7 25.2(5)
Ir1 C5 C6 C7 -62.7(4)
O2 C5 C6 C11 -18.0(4)
C4 C5 C6 C11 -157.1(3)
Ir1 C5 C6 C11 115.0(3)
C11 C6 C7 C8 -2.2(5)
C5 C6 C7 C8 175.6(3)
C6 C7 C8 C9 0.2(6)
C7 C8 C9 C10 1.2(7)
C8 C9 C10 C11 -0.7(7)
C9 C10 C11 C6 -1.3(6)
C7 C6 C11 C10 2.7(5)
C5 C6 C11 C10 -175.1(3)
C3 C4 C12 C13 50.9(4)
C5 C4 C12 C13 -135.5(3)
Ir1 C4 C12 C13 -39.6(5)
C3 C4 C12 C17 -124.3(3)
C5 C4 C12 C17 49.3(5)
Ir1 C4 C12 C17 145.2(3)
C17 C12 C13 C14 0.8(5)
C4 C12 C13 C14 -174.5(4)
C12 C13 C14 C15 -0.6(7)
C13 C14 C15 C16 0.0(7)
C14 C15 C16 C17 0.3(7)
C15 C16 C17 C12 -0.1(6)
C13 C12 C17 C16 -0.5(5)
C4 C12 C17 C16 174.9(3)
C3 C2 C18 C23 -2.8(4)
C1 C2 C18 C23 -145.3(3)
Ir1 C2 C18 C23 78.6(3)
C3 C2 C18 C19 178.2(3)
C1 C2 C18 C19 35.8(4)
Ir1 C2 C18 C19 -100.3(3)
C23 C18 C19 C20 0.9(5)
C2 C18 C19 C20 179.9(3)
C18 C19 C20 C21 -0.3(6)
C19 C20 C21 C22 0.0(6)
C20 C21 C22 C23 -0.4(7)
C21 C22 C23 C18 1.0(6)
C19 C18 C23 C22 -1.2(5)
C2 C18 C23 C22 179.8(3)
C28 C24 C25 C26 2.2(8)
C29 C24 C25 C26 176.4(7)
Ir1 C24 C25 C26 -61.1(5)
C28 C24 C25 C30 -173.8(6)
C29 C24 C25 C30 0.4(12)
Ir1 C24 C25 C30 122.9(7)
C28 C24 C25 Ir1 63.3(5)
C29 C24 C25 Ir1 -122.5(8)
C24 C25 C26 C27 -0.7(8)
C30 C25 C26 C27 175.2(7)
Ir1 C25 C26 C27 -60.3(5)
C24 C25 C26 C31 -177.3(7)
C30 C25 C26 C31 -1.4(13)
Ir1 C25 C26 C31 123.1(8)
C24 C25 C26 Ir1 59.6(5)
C30 C25 C26 Ir1 -124.5(7)
C25 C26 C27 C28 -1.0(8)
C31 C26 C27 C28 175.6(7)
Ir1 C26 C27 C28 -62.3(5)
C25 C26 C27 C32 -172.5(7)
C31 C26 C27 C32 4.1(13)
Ir1 C26 C27 C32 126.2(8)
C25 C26 C27 Ir1 61.3(5)
C31 C26 C27 Ir1 -122.1(8)
C25 C24 C28 C27 -2.8(8)
C29 C24 C28 C27 -177.2(7)
Ir1 C24 C28 C27 61.1(5)
C25 C24 C28 C33 174.5(7)
C29 C24 C28 C33 0.1(12)
Ir1 C24 C28 C33 -121.6(8)
C25 C24 C28 Ir1 -63.9(5)
C29 C24 C28 Ir1 121.7(7)
C26 C27 C28 C24 2.4(8)
C32 C27 C28 C24 173.9(7)
Ir1 C27 C28 C24 -61.0(5)
C26 C27 C28 C33 -175.1(7)
C32 C27 C28 C33 -3.5(12)
Ir1 C27 C28 C33 121.6(7)
C26 C27 C28 Ir1 63.3(5)
C32 C27 C28 Ir1 -125.1(8)
C28' C24' C25' C26' 0.2(10)
C29' C24' C25' C26' 175.0(9)
Ir1 C24' C25' C26' -64.5(6)
C28' C24' C25' C30' -175.1(8)
C29' C24' C25' C30' -0.3(15)
Ir1 C24' C25' C30' 120.2(8)
C28' C24' C25' Ir1 64.7(6)
C29' C24' C25' Ir1 -120.5(10)
C24' C25' C26' C27' -0.6(9)
C30' C25' C26' C27' 174.9(7)
Ir1 C25' C26' C27' -63.2(6)
C24' C25' C26' C31' -174.8(8)
C30' C25' C26' C31' 0.7(14)
Ir1 C25' C26' C31' 122.6(9)
C24' C25' C26' Ir1 62.6(6)
C30' C25' C26' Ir1 -122.0(8)
C25' C26' C27' C28' 0.8(9)
C31' C26' C27' C28' 175.1(8)
Ir1 C26' C27' C28' -60.2(5)
C25' C26' C27' C32' -177.1(8)
C31' C26' C27' C32' -2.7(13)
Ir1 C26' C27' C32' 122.0(8)
C25' C26' C27' Ir1 60.9(6)
C31' C26' C27' Ir1 -124.7(8)
C25' C24' C28' C27' 0.3(9)
C29' C24' C28' C27' -174.7(8)
Ir1 C24' C28' C27' 64.6(5)
C25' C24' C28' C33' 170.1(8)
C29' C24' C28' C33' -4.9(14)
Ir1 C24' C28' C33' -125.6(8)
C25' C24' C28' Ir1 -64.3(6)
C29' C24' C28' Ir1 120.7(9)
C26' C27' C28' C24' -0.7(9)
C32' C27' C28' C24' 177.3(8)
Ir1 C27' C28' C24' -62.1(6)
C26' C27' C28' C33' -170.0(8)
C32' C27' C28' C33' 7.9(13)
Ir1 C27' C28' C33' 128.5(9)
C26' C27' C28' Ir1 61.4(6)
C32' C27' C28' Ir1 -120.6(8)
